data_2243785
loop_
_publ_author_name
'Kansiz, Sevgi'
'Qadir, Adnan M.'
'Dege, Necmi'
'Yongxin, Li'
'Saif, Eiad'

_publ_section_title
;
 Crystal structure and Hirshfeld surface analysis of a copper(II) complex
 containing 2-nitrobenzoate and tetramethylethylenediamine ligands
;
_journal_coeditor_code ZN2005
_journal_issue 4
_journal_name_full 'Acta Crystallographica Section E'
_journal_page_first 412
_journal_page_last 415
_journal_paper_doi 10.1107/S2056989021002802
_journal_volume 77
_journal_year 2021
_chemical_formula_iupac '[Cu (C7 H4 N O4)2 (C6 H16 N2)]'
_chemical_formula_moiety 'C20 H24 Cu N4 O8'
_chemical_formula_sum 'C20 H24 Cu N4 O8'
_chemical_formula_weight 511.97
_chemical_name_systematic
Bis(2-nitrobenzoato-\k<i>O</i>)(<i>N</i>,<i>N</i>,<i>N</i>',<i>N</i>'-tetramethylethylenediamine-\k^2^<i>N</i>,<i>N</i>')copper(II)
_space_group_crystal_system monoclinic
_space_group_IT_number 15
_space_group_name_Hall '-C 2yc'
_space_group_name_H-M_alt 'C 1 2/c 1'
_atom_sites_solution_hydrogens geom
_atom_sites_solution_primary dual
_audit_creation_method SHELXL-2017/1
_cell_angle_alpha 90
_cell_angle_beta 98.3950(10)
_cell_angle_gamma 90
_cell_formula_units_Z 4
_cell_length_a 12.7286(3)
_cell_length_b 7.4918(2)
_cell_length_c 22.8967(6)
_cell_measurement_reflns_used 6607
_cell_measurement_temperature 100(2)
_cell_measurement_theta_max 34.6769
_cell_measurement_theta_min 3.1640
_cell_volume 2160.04(10)
_computing_cell_refinement
;
SAINT (Bruker, 2017)
;
_computing_data_collection
;
APEX3 (Bruker, 2017)
;
_computing_data_reduction
;
SAINT (Bruker, 2017)
;
_computing_publication_material
;
APEX3 (Bruker, 2017)
;
_computing_structure_refinement
;
<i>SHELXL2017/1</i> (Sheldrick, 2015b)
;
_computing_structure_solution
;
<i>SHELXT2014/5</i> (Sheldrick, 2015a)
;
_diffrn_ambient_temperature 100(2)
_diffrn_detector_area_resol_mean 7.4074
_diffrn_measured_fraction_theta_full 0.999
_diffrn_measured_fraction_theta_max 0.995
_diffrn_measurement_device_type 'Bruker D8 Quest withPhoton II CPADs detector'
_diffrn_measurement_method 'phi and omega scans'
_diffrn_radiation_monochromator 'Multilayer Mirror'
_diffrn_radiation_type MoK\a
_diffrn_radiation_wavelength 0.71073
_diffrn_reflns_av_R_equivalents 0.0557
_diffrn_reflns_av_unetI/netI 0.0506
_diffrn_reflns_limit_h_max 20
_diffrn_reflns_limit_h_min -20
_diffrn_reflns_limit_k_max 12
_diffrn_reflns_limit_k_min -12
_diffrn_reflns_limit_l_max 34
_diffrn_reflns_limit_l_min -36
_diffrn_reflns_number 23494
_diffrn_reflns_theta_full 25.242
_diffrn_reflns_theta_max 35.053
_diffrn_reflns_theta_min 3.164
_diffrn_source 'Incoatec microfocus source'
_exptl_absorpt_coefficient_mu 1.067
_exptl_absorpt_correction_T_max 0.88
_exptl_absorpt_correction_T_min 0.77
_exptl_absorpt_correction_type multi-scan
_exptl_absorpt_process_details
;
(SADABS; Bruker, 2017)
;
_exptl_crystal_colour blue
_exptl_crystal_density_diffrn 1.574
_exptl_crystal_description block
_exptl_crystal_F_000 1060
_exptl_crystal_size_max 0.220
_exptl_crystal_size_mid 0.200
_exptl_crystal_size_min 0.120
_refine_diff_density_max 0.546
_refine_diff_density_min -0.633
_refine_ls_extinction_method none
_refine_ls_goodness_of_fit_ref 1.034
_refine_ls_hydrogen_treatment constr
_refine_ls_matrix_type full
_refine_ls_number_parameters 152
_refine_ls_number_reflns 4737
_refine_ls_number_restraints 0
_refine_ls_restrained_S_all 1.034
_refine_ls_R_factor_all 0.0665
_refine_ls_R_factor_gt 0.0420
_refine_ls_shift/su_max 0.000
_refine_ls_shift/su_mean 0.000
_refine_ls_structure_factor_coef Fsqd
_refine_ls_weighting_details 'w=1/[\s^2^(Fo^2^)+(0.0258P)^2^+3.2488P] where P=(Fo^2^+2Fc^2^)/3'
_refine_ls_weighting_scheme calc
_refine_ls_wR_factor_gt 0.0810
_refine_ls_wR_factor_ref 0.0917
_reflns_number_gt 3573
_reflns_number_total 4737
_reflns_threshold_expression 'I > 2\s(I)'
_cod_data_source_file zn2005sup1.cif
_cod_data_source_block I
_cod_original_sg_symbol_H-M 'C 2/c'
_cod_database_code 2243785
_shelx_space_group_comment
;
The symmetry employed for this shelxl refinement is uniquely defined
by the following loop, which should always be used as a source of
symmetry information in preference to the above space-group names.
They are only intended as comments.
;
_shelx_estimated_absorpt_t_min 0.799
_shelx_estimated_absorpt_t_max 0.883

loop_
_space_group_symop_operation_xyz
'x, y, z'
'-x, y, -z+1/2'
'x+1/2, y+1/2, z'
'-x+1/2, y+1/2, -z+1/2'
'-x, -y, -z'
'x, -y, z-1/2'
'-x+1/2, -y+1/2, -z'
'x+1/2, -y+1/2, z-1/2'

loop_
_atom_site_type_symbol
_atom_site_label
_atom_site_fract_x
_atom_site_fract_y
_atom_site_fract_z
_atom_site_U_iso_or_equiv
_atom_site_adp_type
_atom_site_calc_flag
_atom_site_occupancy
_atom_site_disorder_assembly
_atom_site_disorder_group
C C1 0.29927(12) 0.0971(2) 0.26549(9) 0.0226(3) Uani d 1 . .
H H1A 0.282285 0.110738 0.222582 0.034 Uiso calc 1 . .
H H1B 0.282610 0.208122 0.284815 0.034 Uiso calc 1 . .
H H1C 0.257167 -0.000768 0.278536 0.034 Uiso calc 1 . .
C C2 0.43747(14) 0.0376(2) 0.34649(8) 0.0227(3) Uani d 1 . .
H H2A 0.395284 -0.060381 0.359361 0.034 Uiso calc 1 . .
H H2B 0.419573 0.148951 0.365245 0.034 Uiso calc 1 . .
H H2C 0.513178 0.011891 0.357879 0.034 Uiso calc 1 . .
C C3 0.44109(12) -0.1106(2) 0.25164(8) 0.0191(3) Uani d 1 . .
H H3A 0.400440 -0.116874 0.211384 0.023 Uiso calc 1 . .
H H3B 0.422415 -0.215879 0.274155 0.023 Uiso calc 1 . .
C C4 0.51601(12) 0.4529(2) 0.34319(7) 0.0161(3) Uani d 1 . .
C C5 0.48616(11) 0.56860(19) 0.39205(7) 0.0141(3) Uani d 1 . .
C C6 0.37979(12) 0.5852(2) 0.39976(7) 0.0164(3) Uani d 1 . .
H H6 0.326473 0.529299 0.372478 0.020 Uiso calc 1 . .
C C7 0.35056(12) 0.6815(2) 0.44637(8) 0.0196(3) Uani d 1 . .
H H7 0.277599 0.693902 0.450177 0.024 Uiso calc 1 . .
C C8 0.42749(12) 0.7599(2) 0.48755(7) 0.0205(3) Uani d 1 . .
H H8 0.407256 0.823813 0.519973 0.025 Uiso calc 1 . .
C C9 0.53414(12) 0.7451(2) 0.48142(7) 0.0188(3) Uani d 1 . .
H H9 0.587555 0.797819 0.509431 0.023 Uiso calc 1 . .
C C10 0.56064(11) 0.6518(2) 0.43364(7) 0.0151(3) Uani d 1 . .
Cu Cu1 0.500000 0.25244(3) 0.250000 0.01202(6) Uani d 1 . .
N N1 0.41383(10) 0.05640(17) 0.28142(6) 0.0152(2) Uani d 1 . .
N N2 0.67360(10) 0.65314(18) 0.42590(6) 0.0176(3) Uani d 1 . .
O O1 0.44317(9) 0.43232(14) 0.29904(5) 0.0165(2) Uani d 1 . .
O O2 0.60401(9) 0.37907(16) 0.34882(6) 0.0226(2) Uani d 1 . .
O O3 0.69761(10) 0.73929(18) 0.38435(6) 0.0275(3) Uani d 1 . .
O O4 0.73708(9) 0.57614(18) 0.46249(6) 0.0268(3) Uani d 1 . .

loop_
_atom_site_aniso_label
_atom_site_aniso_U_11
_atom_site_aniso_U_22
_atom_site_aniso_U_33
_atom_site_aniso_U_12
_atom_site_aniso_U_13
_atom_site_aniso_U_23
C1 0.0144(6) 0.0213(7) 0.0324(10) -0.0007(6) 0.0050(6) -0.0020(7)
C2 0.0297(8) 0.0196(7) 0.0197(8) -0.0011(6) 0.0063(7) 0.0039(6)
C3 0.0187(6) 0.0126(6) 0.0265(8) -0.0024(5) 0.0054(6) -0.0010(6)
C4 0.0175(6) 0.0128(6) 0.0184(7) -0.0012(5) 0.0039(5) -0.0002(5)
C5 0.0144(6) 0.0124(6) 0.0159(7) 0.0005(5) 0.0030(5) 0.0005(5)
C6 0.0140(6) 0.0167(6) 0.0187(7) -0.0013(5) 0.0025(5) 0.0003(6)
C7 0.0161(6) 0.0231(7) 0.0211(8) 0.0007(6) 0.0073(6) 0.0002(6)
C8 0.0201(6) 0.0241(7) 0.0189(7) 0.0001(6) 0.0073(6) -0.0038(7)
C9 0.0178(6) 0.0204(6) 0.0181(7) -0.0009(6) 0.0026(5) -0.0021(6)
C10 0.0131(6) 0.0149(6) 0.0177(7) 0.0004(5) 0.0036(5) -0.0002(5)
Cu1 0.01247(10) 0.01009(10) 0.01356(12) 0.000 0.00210(8) 0.000
N1 0.0149(5) 0.0127(5) 0.0186(6) -0.0002(4) 0.0040(5) 0.0006(5)
N2 0.0145(5) 0.0174(6) 0.0214(7) -0.0017(5) 0.0037(5) -0.0035(5)
O1 0.0189(5) 0.0143(5) 0.0161(5) 0.0004(4) 0.0021(4) -0.0023(4)
O2 0.0180(5) 0.0237(6) 0.0262(6) 0.0038(4) 0.0038(5) -0.0065(5)
O3 0.0213(5) 0.0332(7) 0.0297(7) -0.0039(5) 0.0092(5) 0.0044(6)
O4 0.0165(5) 0.0295(7) 0.0329(7) 0.0040(5) -0.0013(5) 0.0026(6)

loop_
_atom_type_symbol
_atom_type_description
_atom_type_scat_dispersion_real
_atom_type_scat_dispersion_imag
_atom_type_scat_source
C C 0.0033 0.0016 'International Tables Vol C Tables 4.2.6.8 and 6.1.1.4'
H H 0.0000 0.0000 'International Tables Vol C Tables 4.2.6.8 and 6.1.1.4'
Cu Cu 0.3201 1.2651 'International Tables Vol C Tables 4.2.6.8 and 6.1.1.4'
N N 0.0061 0.0033 'International Tables Vol C Tables 4.2.6.8 and 6.1.1.4'
O O 0.0106 0.0060 'International Tables Vol C Tables 4.2.6.8 and 6.1.1.4'

loop_
_geom_angle_atom_site_label_1
_geom_angle_atom_site_label_2
_geom_angle_atom_site_label_3
_geom_angle_site_symmetry_1
_geom_angle_site_symmetry_3
_geom_angle
_geom_angle_publ_flag
N1 C1 H1A . . 109.5 ?
N1 C1 H1B . . 109.5 ?
H1A C1 H1B . . 109.5 ?
N1 C1 H1C . . 109.5 ?
H1A C1 H1C . . 109.5 ?
H1B C1 H1C . . 109.5 ?
N1 C2 H2A . . 109.5 ?
N1 C2 H2B . . 109.5 ?
H2A C2 H2B . . 109.5 ?
N1 C2 H2C . . 109.5 ?
H2A C2 H2C . . 109.5 ?
H2B C2 H2C . . 109.5 ?
N1 C3 C3 . 2_655 108.76(11) ?
N1 C3 H3A . . 109.9 ?
C3 C3 H3A 2_655 . 109.9 ?
N1 C3 H3B . . 109.9 ?
C3 C3 H3B 2_655 . 109.9 ?
H3A C3 H3B . . 108.3 ?
O2 C4 O1 . . 124.71(15) ?
O2 C4 C5 . . 120.10(14) ?
O1 C4 C5 . . 115.09(13) ?
C10 C5 C6 . . 116.79(14) ?
C10 C5 C4 . . 123.09(13) ?
C6 C5 C4 . . 119.95(13) ?
C7 C6 C5 . . 121.26(14) ?
C7 C6 H6 . . 119.4 ?
C5 C6 H6 . . 119.4 ?
C6 C7 C8 . . 120.18(14) ?
C6 C7 H7 . . 119.9 ?
C8 C7 H7 . . 119.9 ?
C7 C8 C9 . . 120.04(15) ?
C7 C8 H8 . . 120.0 ?
C9 C8 H8 . . 120.0 ?
C10 C9 C8 . . 118.42(14) ?
C10 C9 H9 . . 120.8 ?
C8 C9 H9 . . 120.8 ?
C9 C10 C5 . . 123.28(14) ?
C9 C10 N2 . . 116.55(13) ?
C5 C10 N2 . . 120.05(13) ?
O1 Cu1 O1 . 2_655 93.07(7) ?
O1 Cu1 N1 . . 91.76(5) ?
O1 Cu1 N1 2_655 . 165.06(5) ?
O1 Cu1 N1 . 2_655 165.06(5) ?
O1 Cu1 N1 2_655 2_655 91.76(5) ?
N1 Cu1 N1 . 2_655 87.13(7) ?
C1 N1 C2 . . 108.35(13) ?
C1 N1 C3 . . 110.27(12) ?
C2 N1 C3 . . 110.70(13) ?
C1 N1 Cu1 . . 109.12(10) ?
C2 N1 Cu1 . . 112.61(10) ?
C3 N1 Cu1 . . 105.77(9) ?
O4 N2 O3 . . 124.54(14) ?
O4 N2 C10 . . 118.28(14) ?
O3 N2 C10 . . 117.09(13) ?
C4 O1 Cu1 . . 104.50(9) ?

loop_
_geom_bond_atom_site_label_1
_geom_bond_atom_site_label_2
_geom_bond_site_symmetry_2
_geom_bond_distance
_geom_bond_publ_flag
C1 N1 . 1.482(2) y
C1 H1A . 0.9800 ?
C1 H1B . 0.9800 ?
C1 H1C . 0.9800 ?
C2 N1 . 1.483(2) y
C2 H2A . 0.9800 ?
C2 H2B . 0.9800 ?
C2 H2C . 0.9800 ?
C3 N1 . 1.490(2) y
C3 C3 2_655 1.513(3) ?
C3 H3A . 0.9900 ?
C3 H3B . 0.9900 ?
C4 O2 . 1.2388(18) ?
C4 O1 . 1.2772(19) ?
C4 C5 . 1.508(2) ?
C5 C10 . 1.389(2) ?
C5 C6 . 1.396(2) ?
C6 C7 . 1.383(2) ?
C6 H6 . 0.9500 ?
C7 C8 . 1.387(2) ?
C7 H7 . 0.9500 ?
C8 C9 . 1.389(2) ?
C8 H8 . 0.9500 ?
C9 C10 . 1.381(2) ?
C9 H9 . 0.9500 ?
C10 N2 . 1.4742(19) y
Cu1 O1 . 1.9589(11) y
Cu1 O1 2_655 1.9589(11) ?
Cu1 N1 . 2.0269(13) y
Cu1 N1 2_655 2.0269(13) ?
N2 O4 . 1.2206(18) y
N2 O3 . 1.2249(19) y

loop_
_geom_hbond_atom_site_label_D
_geom_hbond_atom_site_label_H
_geom_hbond_atom_site_label_A
_geom_hbond_site_symmetry_A
_geom_hbond_distance_DH
_geom_hbond_distance_HA
_geom_hbond_distance_DA
_geom_hbond_angle_DHA
_geom_hbond_publ_flag
C3 H3A O3 2_645 0.99 2.59 3.531(2) 158.2 yes
C9 H9 O4 7_666 0.95 2.42 3.291(2) 151.9 yes

loop_
_geom_torsion_atom_site_label_1
_geom_torsion_atom_site_label_2
_geom_torsion_atom_site_label_3
_geom_torsion_atom_site_label_4
_geom_torsion_site_symmetry_1
_geom_torsion_site_symmetry_2
_geom_torsion_site_symmetry_3
_geom_torsion_site_symmetry_4
_geom_torsion
_geom_torsion_publ_flag
O2 C4 C5 C10 . . . . 24.2(2) ?
O1 C4 C5 C10 . . . . -159.09(14) ?
O2 C4 C5 C6 . . . . -150.89(15) ?
O1 C4 C5 C6 . . . . 25.8(2) ?
C10 C5 C6 C7 . . . . 0.6(2) ?
C4 C5 C6 C7 . . . . 175.98(15) ?
C5 C6 C7 C8 . . . . -1.8(2) ?
C6 C7 C8 C9 . . . . 1.3(3) ?
C7 C8 C9 C10 . . . . 0.2(2) ?
C8 C9 C10 C5 . . . . -1.5(2) ?
C8 C9 C10 N2 . . . . 174.64(15) ?
C6 C5 C10 C9 . . . . 1.0(2) ?
C4 C5 C10 C9 . . . . -174.19(15) ?
C6 C5 C10 N2 . . . . -174.93(13) ?
C4 C5 C10 N2 . . . . 9.9(2) ?
C3 C3 N1 C1 2_655 . . . 157.97(16) ?
C3 C3 N1 C2 2_655 . . . -82.14(18) ?
C3 C3 N1 Cu1 2_655 . . . 40.11(18) ?
C9 C10 N2 O4 . . . . 67.41(19) ?
C5 C10 N2 O4 . . . . -116.36(17) ?
C9 C10 N2 O3 . . . . -109.26(17) ?
C5 C10 N2 O3 . . . . 66.97(19) ?
O2 C4 O1 Cu1 . . . . 4.07(19) ?
C5 C4 O1 Cu1 . . . . -172.47(10) ?

_cod_database_fobs_code 2243785
